data_7202721
loop_
_publ_author_name
'Hendrik Bu\&skamp'
'Glen B. Deacon'
'Matthias Hilder'
'Peter C. Junk'
'Ulrich H. Kynast'
'Winnie W. Lee'
'David R. Turner'

_publ_section_title
;
 Structural variations in rare earth benzoate complexes : Part I.
 Lanthanum
;
_journal_issue 5
_journal_name_full CrystEngComm
_journal_page_first 394
_journal_paper_doi 10.1039/b700980a
_journal_volume 9
_journal_year 2007
_chemical_formula_moiety 'C28 H25 La1 O7, C8 H8 O2'
_chemical_formula_sum 'C36 H33 La O9'
_chemical_formula_weight 748.53
_chemical_name_common
;
poly(tris(3-methylbenzoato)(3-methylbenzoic
acid)lanthanum(iii)) 3-methylbenzoic acid solvate
;
_chemical_name_systematic
;
poly[tris(3-methylbenzoato)(3-methylbenzoic acid)lanthanum(III)] 3-
methylbenzoic acid solvate
;
_space_group_IT_number 2
_symmetry_cell_setting triclinic
_symmetry_space_group_name_Hall '-P 1'
_symmetry_space_group_name_H-M 'P -1'
_atom_sites_solution_hydrogens geom
_atom_sites_solution_primary direct
_atom_sites_solution_secondary difmap
_audit_creation_method SHELXL-97
_cell_angle_alpha 79.625(3)
_cell_angle_beta 87.983(3)
_cell_angle_gamma 82.373(3)
_cell_formula_units_Z 2
_cell_length_a 8.2424(3)
_cell_length_b 12.3545(6)
_cell_length_c 16.3741(9)
_cell_measurement_temperature 123(1)
_cell_volume 1625.51(13)
_computing_cell_refinement 'DENZO-SMN (Otwinowski & Minor, 1997)'
_computing_data_collection 'Collect (Hooft, 1999)'
_computing_data_reduction 'DENZO-SMN (Otwinowski & Minor, 1997)'
_computing_molecular_graphics 'X-Seed (Barbour, 1999)'
_computing_publication_material 'CIFTAB (Sheldrick, 1997)'
_computing_structure_refinement 'SHELXL-97 (Sheldrick, 1997)'
_computing_structure_solution 'SHELXS-97 (Sheldrick, 1990)'
_diffrn_ambient_temperature 123(1)
_diffrn_measured_fraction_theta_full 0.971
_diffrn_measured_fraction_theta_max 0.971
_diffrn_measurement_device_type 'Nonius KappaCCD'
_diffrn_measurement_method 'phi and omega scans'
_diffrn_radiation_monochromator graphite
_diffrn_radiation_source 'fine-focus sealed tube'
_diffrn_radiation_type MoK\a
_diffrn_radiation_wavelength 0.71073
_diffrn_reflns_av_R_equivalents 0.1243
_diffrn_reflns_av_sigmaI/netI 0.1310
_diffrn_reflns_limit_h_max 9
_diffrn_reflns_limit_h_min -9
_diffrn_reflns_limit_k_max 14
_diffrn_reflns_limit_k_min -14
_diffrn_reflns_limit_l_max 19
_diffrn_reflns_limit_l_min -18
_diffrn_reflns_number 12030
_diffrn_reflns_theta_full 25.00
_diffrn_reflns_theta_max 25.00
_diffrn_reflns_theta_min 1.69
_exptl_absorpt_coefficient_mu 1.369
_exptl_absorpt_correction_T_max 0.7907
_exptl_absorpt_correction_T_min 0.7714
_exptl_absorpt_correction_type empirical
_exptl_absorpt_process_details SORTAV
_exptl_crystal_colour colourless
_exptl_crystal_density_diffrn 1.529
_exptl_crystal_density_method 'not measured'
_exptl_crystal_description block
_exptl_crystal_F_000 756
_exptl_crystal_size_max 0.20
_exptl_crystal_size_mid 0.18
_exptl_crystal_size_min 0.18
_refine_diff_density_max 3.206
_refine_diff_density_min -3.232
_refine_diff_density_rms 0.264
_refine_ls_extinction_method none
_refine_ls_goodness_of_fit_ref 1.056
_refine_ls_hydrogen_treatment constr
_refine_ls_matrix_type full
_refine_ls_number_parameters 465
_refine_ls_number_reflns 5560
_refine_ls_number_restraints 6
_refine_ls_restrained_S_all 1.055
_refine_ls_R_factor_all 0.1288
_refine_ls_R_factor_gt 0.0959
_refine_ls_shift/su_max 0.000
_refine_ls_shift/su_mean 0.000
_refine_ls_structure_factor_coef Fsqd
_refine_ls_weighting_details 'calc w=1/[\s^2^(Fo^2^)+(0.2000P)^2^+0.0000P] where P=(Fo^2^+2Fc^2^)/3'
_refine_ls_weighting_scheme calc
_refine_ls_wR_factor_gt 0.2267
_refine_ls_wR_factor_ref 0.2566
_reflns_number_gt 4146
_reflns_number_total 5560
_reflns_threshold_expression >2sigma(I)
_cod_data_source_file b700980a.txt
_cod_data_source_block HB9DMF
_cod_depositor_comments
;
The following automatic conversions were performed:
'_exptl_absorpt_correction_type' value 'Empirical' changed to 'empirical'
according to '/home/saulius/struct/CIF-dictionaries/cif_core.dic'
dictionary named 'cif_core.dic' version 2.4.1 from 2010-06-29.

Automatic conversion script
Id: cif_fix_enum 1527 2010-12-29 10:47:43Z saulius 
;
_cod_original_sg_symbol_H-M P-1
_cod_original_formula_sum 'C36 H33 La1 O9'
_cod_database_code 7202721

loop_
_symmetry_equiv_pos_as_xyz
'x, y, z'
'-x, -y, -z'

loop_
_atom_site_label
_atom_site_type_symbol
_atom_site_fract_x
_atom_site_fract_y
_atom_site_fract_z
_atom_site_U_iso_or_equiv
_atom_site_adp_type
_atom_site_occupancy
_atom_site_symmetry_multiplicity
_atom_site_calc_flag
_atom_site_refinement_flags
_atom_site_disorder_assembly
_atom_site_disorder_group
La1 La 0.24670(7) 0.48377(5) 0.02537(3) 0.0199(3) Uani 1 1 d . . .
O1 O 0.2477(9) 0.6430(6) -0.1000(4) 0.0264(18) Uani 1 1 d . . .
O6 O -0.1832(9) 0.5813(7) 0.0998(4) 0.0266(18) Uani 1 1 d . . .
O4 O 0.3822(9) 0.2849(6) 0.0396(4) 0.0248(17) Uani 1 1 d . . .
O8 O 0.5999(9) 0.3981(8) 0.2399(5) 0.037(2) Uani 1 1 d . . .
H8 H 0.6448 0.3963 0.1932 0.044 Uiso 1 1 calc R . .
C1 C 0.0941(13) 0.6738(8) -0.1057(6) 0.020(2) Uani 1 1 d . . .
O7 O 0.3739(9) 0.4113(7) 0.1672(5) 0.0312(19) Uani 1 1 d . . .
C17 C -0.0686(12) 0.5993(9) 0.1426(6) 0.021(2) Uani 1 1 d . . .
C25 C 0.4418(14) 0.4084(10) 0.2325(7) 0.028(3) Uani 1 1 d . . .
C18 C -0.1216(14) 0.6538(11) 0.2161(7) 0.032(3) Uani 1 1 d . . .
C9 C 0.5045(13) 0.3017(9) -0.0058(6) 0.022(2) Uani 1 1 d . . .
C3 C -0.1258(15) 0.8031(9) -0.1838(7) 0.027(3) Uani 1 1 d . . .
H3 H -0.2017 0.7577 -0.1553 0.032 Uiso 1 1 calc R . .
C26 C 0.3498(14) 0.4125(10) 0.3117(7) 0.027(3) Uani 1 1 d . . .
C11 C 0.6244(13) 0.1026(10) 0.0315(7) 0.025(2) Uani 1 1 d . . .
H11 H 0.5561 0.0978 0.0797 0.030 Uiso 1 1 calc R . .
C23 C -0.0043(15) 0.6824(11) 0.2649(7) 0.035(3) Uani 1 1 d . . .
H23 H 0.1091 0.6655 0.2534 0.042 Uiso 1 1 calc R . .
C2 C 0.0375(14) 0.7742(9) -0.1694(6) 0.022(2) Uani 1 1 d . . .
C10 C 0.6200(13) 0.2033(9) -0.0238(7) 0.027(3) Uani 1 1 d . . .
C19 C -0.2879(16) 0.6774(10) 0.2349(7) 0.032(3) Uani 1 1 d . . .
H19 H -0.3673 0.6570 0.2018 0.038 Uiso 1 1 calc R . .
C27 C 0.1832(14) 0.4077(11) 0.3125(7) 0.033(3) Uani 1 1 d . . .
H27 H 0.1312 0.4045 0.2623 0.040 Uiso 1 1 calc R . .
C15 C 0.7176(13) 0.2140(10) -0.0952(7) 0.029(3) Uani 1 1 d . . .
H15 H 0.7179 0.2833 -0.1314 0.035 Uiso 1 1 calc R . .
C14 C 0.8158(15) 0.1180(11) -0.1113(8) 0.037(3) Uani 1 1 d . . .
H14 H 0.8789 0.1211 -0.1612 0.045 Uiso 1 1 calc R . .
C6 C 0.0947(17) 0.9364(11) -0.2672(8) 0.041(3) Uani 1 1 d . . .
H6 H 0.1703 0.9829 -0.2946 0.050 Uiso 1 1 calc R . .
C12 C 0.7272(15) 0.0097(11) 0.0169(8) 0.034(3) Uani 1 1 d . . .
C30 C 0.3338(16) 0.4230(12) 0.4571(8) 0.040(3) Uani 1 1 d . . .
H30 H 0.3843 0.4314 0.5065 0.048 Uiso 1 1 calc R . .
C4 C -0.1846(15) 0.9012(10) -0.2417(7) 0.034(3) Uani 1 1 d . . .
C13 C 0.8220(16) 0.0198(11) -0.0563(8) 0.036(3) Uani 1 1 d . . .
H13 H 0.8924 -0.0430 -0.0680 0.043 Uiso 1 1 calc R . .
C5 C -0.0669(18) 0.9611(11) -0.2828(7) 0.041(3) Uani 1 1 d . . .
H5 H -0.1017 1.0231 -0.3245 0.049 Uiso 1 1 calc R . .
C31 C 0.4289(16) 0.4191(10) 0.3843(7) 0.033(3) Uani 1 1 d . . .
H31 H 0.5437 0.4209 0.3846 0.040 Uiso 1 1 calc R . .
C7 C 0.1480(15) 0.8424(10) -0.2106(7) 0.031(3) Uani 1 1 d . . .
H7 H 0.2616 0.8239 -0.1994 0.037 Uiso 1 1 calc R . .
C20 C -0.3388(17) 0.7299(11) 0.3010(7) 0.039(3) Uani 1 1 d . . .
C16 C 0.7358(17) -0.0971(11) 0.0794(9) 0.043(3) Uani 1 1 d . . .
H16A H 0.8149 -0.0958 0.1225 0.065 Uiso 1 1 calc R . .
H16B H 0.7705 -0.1601 0.0514 0.065 Uiso 1 1 calc R . .
H16C H 0.6276 -0.1045 0.1050 0.065 Uiso 1 1 calc R . .
C22 C -0.0570(18) 0.7370(13) 0.3317(8) 0.047(4) Uani 1 1 d . . .
H22 H 0.0208 0.7593 0.3646 0.057 Uiso 1 1 calc R . .
C29 C 0.1705(16) 0.4148(14) 0.4579(7) 0.048(4) Uani 1 1 d . . .
H29 H 0.1106 0.4142 0.5086 0.058 Uiso 1 1 calc R . .
C24 C -0.5211(19) 0.7511(13) 0.3212(10) 0.055(4) Uani 1 1 d . . .
H24A H -0.5388 0.8030 0.3604 0.083 Uiso 1 1 calc R . .
H24B H -0.5604 0.6809 0.3460 0.083 Uiso 1 1 calc R . .
H24C H -0.5812 0.7830 0.2700 0.083 Uiso 1 1 calc R . .
C28 C 0.0883(16) 0.4073(15) 0.3860(9) 0.053(4) Uani 1 1 d . . .
C21 C -0.2207(17) 0.7574(11) 0.3486(8) 0.041(3) Uani 1 1 d . . .
H21 H -0.2545 0.7918 0.3949 0.050 Uiso 1 1 calc R . .
C8 C -0.3638(19) 0.9294(15) -0.2571(10) 0.063(5) Uani 1 1 d . . .
H8A H -0.4124 0.9772 -0.2185 0.094 Uiso 1 1 calc R . .
H8B H -0.4154 0.8611 -0.2485 0.094 Uiso 1 1 calc R . .
H8C H -0.3815 0.9685 -0.3143 0.094 Uiso 1 1 calc R . .
O2 O -0.0038(9) 0.6227(6) -0.0609(4) 0.0228(17) Uani 1 1 d . . .
O3 O 0.5321(9) 0.4010(6) -0.0392(5) 0.0230(17) Uani 1 1 d . . .
O5 O 0.0794(9) 0.5773(7) 0.1274(5) 0.0278(18) Uani 1 1 d . . .
C32 C -0.0933(18) 0.401(2) 0.3834(10) 0.091(8) Uani 1 1 d . . .
H7A H -0.1297 0.3619 0.4369 0.136 Uiso 1 1 calc R . .
H7B H -0.1156 0.3615 0.3392 0.136 Uiso 1 1 calc R . .
H7C H -0.1525 0.4765 0.3725 0.136 Uiso 1 1 calc R . .
O9 O 0.851(3) -0.0838(17) 0.5038(12) 0.044(5) Uani 0.50 1 d P . .
O10 O 0.835(3) 0.098(2) 0.4873(14) 0.055(6) Uani 0.50 1 d P . .
C33 C 0.763(6) 0.008(3) 0.491(3) 0.049(11) Uani 0.50 1 d P . .
C35 C 0.509(5) -0.070(3) 0.509(2) 0.042(8) Uani 0.50 1 d PU . .
H35 H 0.5690 -0.1406 0.5281 0.051 Uiso 0.50 1 calc PR . .
C38 C 0.331(4) 0.134(2) 0.4505(16) 0.040(7) Uani 0.50 1 d P . .
H38 H 0.2717 0.2045 0.4315 0.048 Uiso 0.50 1 calc PR . .
C34 C 0.590(4) 0.020(3) 0.4882(14) 0.033(7) Uani 0.50 1 d P . .
C37 C 0.249(5) 0.039(4) 0.472(2) 0.052(11) Uani 0.50 1 d P . .
H37 H 0.1341 0.0451 0.4651 0.063 Uiso 0.50 1 calc PR . .
C39 C 0.497(4) 0.122(3) 0.457(2) 0.048(8) Uani 0.50 1 d P . .
H39 H 0.5524 0.1855 0.4398 0.057 Uiso 0.50 1 calc PR . .
C36 C 0.335(6) -0.059(3) 0.5032(18) 0.043(8) Uani 0.50 1 d P . .
C40 C 0.246(4) -0.163(3) 0.530(2) 0.052(8) Uani 0.50 1 d P . .
H40A H 0.1373 -0.1494 0.5049 0.078 Uiso 0.50 1 calc PR . .
H40B H 0.2342 -0.1775 0.5907 0.078 Uiso 0.50 1 calc PR . .
H40C H 0.3097 -0.2270 0.5117 0.078 Uiso 0.50 1 calc PR . .

loop_
_atom_site_aniso_label
_atom_site_aniso_U_11
_atom_site_aniso_U_22
_atom_site_aniso_U_33
_atom_site_aniso_U_23
_atom_site_aniso_U_13
_atom_site_aniso_U_12
La1 0.0228(4) 0.0165(4) 0.0213(4) -0.0018(2) 0.0019(2) -0.0089(3)
O1 0.036(5) 0.017(4) 0.028(4) -0.002(3) 0.008(3) -0.017(3)
O6 0.029(4) 0.035(5) 0.019(4) -0.007(3) 0.001(3) -0.011(4)
O4 0.027(4) 0.023(5) 0.024(4) -0.001(3) 0.004(3) -0.008(3)
O8 0.020(4) 0.074(7) 0.017(4) -0.004(4) 0.001(3) -0.009(4)
C1 0.033(6) 0.007(5) 0.021(5) -0.004(4) -0.009(5) -0.002(4)
O7 0.034(4) 0.038(5) 0.022(4) 0.000(3) 0.000(3) -0.012(4)
C17 0.022(6) 0.024(6) 0.018(5) -0.011(4) 0.008(4) -0.005(5)
C25 0.030(6) 0.023(7) 0.032(6) -0.002(5) -0.008(5) -0.007(5)
C18 0.032(6) 0.035(8) 0.033(6) -0.015(5) 0.008(5) -0.012(5)
C9 0.028(6) 0.023(6) 0.017(5) -0.009(4) -0.005(4) -0.003(5)
C3 0.043(7) 0.015(6) 0.024(6) -0.003(4) 0.004(5) -0.009(5)
C26 0.033(6) 0.025(7) 0.023(6) 0.000(5) 0.002(5) -0.009(5)
C11 0.027(6) 0.027(7) 0.022(6) 0.000(5) -0.001(4) -0.016(5)
C23 0.037(7) 0.046(8) 0.028(6) -0.016(6) 0.002(5) -0.014(6)
C2 0.038(6) 0.014(6) 0.015(5) 0.003(4) 0.008(4) -0.012(5)
C10 0.022(6) 0.018(6) 0.044(7) -0.008(5) -0.007(5) -0.006(5)
C19 0.050(8) 0.019(7) 0.024(6) -0.001(5) -0.001(5) 0.003(6)
C27 0.027(6) 0.046(8) 0.025(6) 0.004(5) 0.002(5) -0.014(6)
C15 0.027(6) 0.029(7) 0.030(6) 0.004(5) 0.001(5) -0.009(5)
C14 0.032(7) 0.039(8) 0.044(7) -0.021(6) 0.011(6) 0.000(6)
C6 0.050(8) 0.032(8) 0.038(7) 0.013(6) 0.005(6) -0.016(6)
C12 0.036(7) 0.035(8) 0.041(7) -0.023(6) -0.009(6) -0.013(6)
C30 0.040(7) 0.053(9) 0.025(6) -0.006(6) -0.003(5) 0.001(6)
C4 0.044(7) 0.028(7) 0.027(6) 0.015(5) -0.012(5) -0.013(6)
C13 0.039(7) 0.019(7) 0.048(7) -0.009(6) -0.010(6) 0.007(5)
C5 0.078(10) 0.025(7) 0.016(6) 0.014(5) -0.004(6) -0.017(7)
C31 0.039(7) 0.032(8) 0.030(6) -0.006(5) -0.005(5) -0.010(6)
C7 0.039(7) 0.030(7) 0.023(6) 0.000(5) 0.006(5) -0.008(6)
C20 0.057(8) 0.028(7) 0.026(6) -0.003(5) 0.010(6) 0.006(6)
C16 0.040(8) 0.029(8) 0.058(9) 0.002(6) -0.011(6) -0.008(6)
C22 0.062(9) 0.051(10) 0.039(8) -0.020(7) 0.007(7) -0.029(8)
C29 0.039(8) 0.085(12) 0.018(6) -0.004(6) 0.011(5) -0.007(7)
C24 0.067(10) 0.043(10) 0.055(9) -0.011(7) 0.006(8) 0.000(8)
C28 0.031(7) 0.083(13) 0.042(8) -0.002(8) 0.001(6) -0.014(7)
C21 0.061(9) 0.041(9) 0.029(7) -0.017(6) 0.012(6) -0.019(7)
C8 0.056(10) 0.068(12) 0.060(10) 0.010(9) -0.015(8) -0.019(9)
O2 0.026(4) 0.020(4) 0.023(4) 0.002(3) 0.010(3) -0.018(3)
O3 0.022(4) 0.013(4) 0.037(4) -0.004(3) 0.001(3) -0.013(3)
O5 0.028(4) 0.030(5) 0.029(4) -0.015(4) 0.004(3) -0.003(3)
C32 0.042(9) 0.19(3) 0.033(9) 0.000(11) 0.015(7) -0.032(12)
O9 0.049(12) 0.035(12) 0.052(12) -0.015(9) -0.018(10) -0.005(10)
O10 0.070(17) 0.036(15) 0.061(14) -0.009(11) 0.014(12) -0.017(12)
C33 0.07(3) 0.02(2) 0.06(3) -0.018(17) -0.01(2) 0.02(2)
C35 0.049(11) 0.037(12) 0.041(11) -0.010(8) 0.001(9) -0.004(9)
C38 0.07(2) 0.014(14) 0.040(15) -0.011(11) -0.013(13) 0.002(13)
C34 0.032(17) 0.06(2) 0.022(12) -0.024(13) 0.003(11) -0.030(18)
C37 0.04(2) 0.06(3) 0.05(3) -0.02(2) -0.03(2) 0.02(2)
C39 0.05(2) 0.04(2) 0.06(2) -0.011(16) 0.002(15) -0.007(15)
C36 0.06(2) 0.04(2) 0.041(17) -0.021(14) 0.007(16) -0.02(2)
C40 0.05(2) 0.06(3) 0.06(2) -0.020(18) 0.008(16) -0.033(18)

loop_
_atom_type_symbol
_atom_type_description
_atom_type_scat_dispersion_real
_atom_type_scat_dispersion_imag
_atom_type_scat_source
C C 0.0033 0.0016 'International Tables Vol C Tables 4.2.6.8 and 6.1.1.4'
H H 0.0000 0.0000 'International Tables Vol C Tables 4.2.6.8 and 6.1.1.4'
N N 0.0061 0.0033 'International Tables Vol C Tables 4.2.6.8 and 6.1.1.4'
O O 0.0106 0.0060 'International Tables Vol C Tables 4.2.6.8 and 6.1.1.4'
La La -0.2871 2.4523 'International Tables Vol C Tables 4.2.6.8 and 6.1.1.4'

loop_
_geom_angle_atom_site_label_1
_geom_angle_atom_site_label_2
_geom_angle_atom_site_label_3
_geom_angle
_geom_angle_site_symmetry_1
_geom_angle_site_symmetry_3
_geom_angle_publ_flag
O6 La1 O5 133.8(3) 2_565 . ?
O6 La1 O3 125.8(2) 2_565 2_665 ?
O5 La1 O3 89.1(2) . 2_665 ?
O6 La1 O2 73.4(2) 2_565 2_565 ?
O5 La1 O2 74.1(2) . 2_565 ?
O3 La1 O2 160.7(2) 2_665 2_565 ?
O6 La1 O4 73.5(3) 2_565 . ?
O5 La1 O4 129.6(2) . . ?
O3 La1 O4 106.6(2) 2_665 . ?
O2 La1 O4 78.4(2) 2_565 . ?
O6 La1 O7 140.4(3) 2_565 . ?
O5 La1 O7 72.6(3) . . ?
O3 La1 O7 73.0(2) 2_665 . ?
O2 La1 O7 92.7(2) 2_565 . ?
O4 La1 O7 67.4(3) . . ?
O6 La1 O1 70.5(2) 2_565 . ?
O5 La1 O1 101.4(2) . . ?
O3 La1 O1 69.5(2) 2_665 . ?
O2 La1 O1 122.3(2) 2_565 . ?
O4 La1 O1 129.0(2) . . ?
O7 La1 O1 142.1(2) . . ?
O6 La1 O3 72.6(2) 2_565 . ?
O5 La1 O3 153.6(2) . . ?
O3 La1 O3 68.9(3) 2_665 . ?
O2 La1 O3 124.3(2) 2_565 . ?
O4 La1 O3 50.2(2) . . ?
O7 La1 O3 86.7(2) . . ?
O1 La1 O3 84.8(2) . . ?
O6 La1 O2 68.6(2) 2_565 . ?
O5 La1 O2 72.9(2) . . ?
O3 La1 O2 107.0(2) 2_665 . ?
O2 La1 O2 77.3(2) 2_565 . ?
O4 La1 O2 139.4(2) . . ?
O7 La1 O2 145.4(2) . . ?
O1 La1 O2 48.2(2) . . ?
O3 La1 O2 126.4(2) . . ?
O6 La1 La1 65.29(17) 2_565 2_565 ?
O5 La1 La1 68.60(18) . 2_565 ?
O3 La1 La1 140.69(17) 2_665 2_565 ?
O2 La1 La1 40.60(17) 2_565 2_565 ?
O4 La1 La1 112.55(17) . 2_565 ?
O7 La1 La1 125.32(17) . 2_565 ?
O1 La1 La1 83.25(17) . 2_565 ?
O3 La1 La1 137.84(15) . 2_565 ?
O2 La1 La1 36.74(13) . 2_565 ?
O6 La1 La1 98.79(17) 2_565 2_665 ?
O5 La1 La1 123.65(18) . 2_665 ?
O3 La1 La1 35.96(17) 2_665 2_665 ?
O2 La1 La1 154.77(18) 2_565 2_665 ?
O4 La1 La1 76.33(16) . 2_665 ?
O7 La1 La1 78.02(17) . 2_665 ?
O1 La1 La1 74.90(17) . 2_665 ?
O3 La1 La1 32.93(14) . 2_665 ?
O2 La1 La1 122.96(13) . 2_665 ?
La1 La1 La1 156.56(3) 2_565 2_665 ?
C1 O1 La1 99.1(6) . . ?
C17 O6 La1 144.4(6) . 2_565 ?
C9 O4 La1 98.4(7) . . ?
C25 O8 H8 109.5 . . ?
O2 C1 O1 121.1(10) . . ?
O2 C1 C2 121.4(10) . . ?
O1 C1 C2 117.5(9) . . ?
C25 O7 La1 161.2(8) . . ?
O5 C17 O6 125.0(9) . . ?
O5 C17 C18 119.6(10) . . ?
O6 C17 C18 115.4(9) . . ?
O7 C25 O8 123.6(11) . . ?
O7 C25 C26 122.4(10) . . ?
O8 C25 C26 114.0(10) . . ?
C23 C18 C19 119.9(11) . . ?
C23 C18 C17 119.9(10) . . ?
C19 C18 C17 120.3(10) . . ?
O4 C9 O3 121.7(10) . . ?
O4 C9 C10 118.8(10) . . ?
O3 C9 C10 119.4(9) . . ?
C2 C3 C4 120.9(10) . . ?
C2 C3 H3 119.5 . . ?
C4 C3 H3 119.5 . . ?
C27 C26 C31 120.4(11) . . ?
C27 C26 C25 118.3(10) . . ?
C31 C26 C25 121.3(10) . . ?
C12 C11 C10 120.7(11) . . ?
C12 C11 H11 119.7 . . ?
C10 C11 H11 119.7 . . ?
C18 C23 C22 118.8(12) . . ?
C18 C23 H23 120.6 . . ?
C22 C23 H23 120.6 . . ?
C3 C2 C7 119.2(10) . . ?
C3 C2 C1 119.4(9) . . ?
C7 C2 C1 121.3(10) . . ?
C15 C10 C11 121.6(11) . . ?
C15 C10 C9 119.6(10) . . ?
C11 C10 C9 118.8(10) . . ?
C20 C19 C18 121.0(12) . . ?
C20 C19 H19 119.5 . . ?
C18 C19 H19 119.5 . . ?
C26 C27 C28 121.7(11) . . ?
C26 C27 H27 119.1 . . ?
C28 C27 H27 119.1 . . ?
C10 C15 C14 117.2(11) . . ?
C10 C15 H15 121.4 . . ?
C14 C15 H15 121.4 . . ?
C13 C14 C15 121.0(11) . . ?
C13 C14 H14 119.5 . . ?
C15 C14 H14 119.5 . . ?
C5 C6 C7 118.8(11) . . ?
C5 C6 H6 120.6 . . ?
C7 C6 H6 120.6 . . ?
C11 C12 C13 117.6(12) . . ?
C11 C12 C16 119.9(11) . . ?
C13 C12 C16 122.5(12) . . ?
C29 C30 C31 121.1(12) . . ?
C29 C30 H30 119.5 . . ?
C31 C30 H30 119.5 . . ?
C5 C4 C3 116.3(11) . . ?
C5 C4 C8 124.1(12) . . ?
C3 C4 C8 119.5(11) . . ?
C14 C13 C12 121.8(12) . . ?
C14 C13 H13 119.1 . . ?
C12 C13 H13 119.1 . . ?
C6 C5 C4 123.7(11) . . ?
C6 C5 H5 118.1 . . ?
C4 C5 H5 118.1 . . ?
C26 C31 C30 118.2(11) . . ?
C26 C31 H31 120.9 . . ?
C30 C31 H31 120.9 . . ?
C6 C7 C2 121.0(12) . . ?
C6 C7 H7 119.5 . . ?
C2 C7 H7 119.5 . . ?
C21 C20 C19 118.2(12) . . ?
C21 C20 C24 122.3(12) . . ?
C19 C20 C24 119.5(13) . . ?
C12 C16 H16A 109.5 . . ?
C12 C16 H16B 109.5 . . ?
H16A C16 H16B 109.5 . . ?
C12 C16 H16C 109.5 . . ?
H16A C16 H16C 109.5 . . ?
H16B C16 H16C 109.5 . . ?
C21 C22 C23 119.5(13) . . ?
C21 C22 H22 120.2 . . ?
C23 C22 H22 120.2 . . ?
C30 C29 C28 121.8(11) . . ?
C30 C29 H29 119.1 . . ?
C28 C29 H29 119.1 . . ?
C20 C24 H24A 109.5 . . ?
C20 C24 H24B 109.5 . . ?
H24A C24 H24B 109.5 . . ?
C20 C24 H24C 109.5 . . ?
H24A C24 H24C 109.5 . . ?
H24B C24 H24C 109.5 . . ?
C29 C28 C27 116.8(12) . . ?
C29 C28 C32 123.7(13) . . ?
C27 C28 C32 119.5(13) . . ?
C22 C21 C20 122.5(12) . . ?
C22 C21 H21 118.7 . . ?
C20 C21 H21 118.7 . . ?
C4 C8 H8A 109.5 . . ?
C4 C8 H8B 109.5 . . ?
H8A C8 H8B 109.5 . . ?
C4 C8 H8C 109.5 . . ?
H8A C8 H8C 109.5 . . ?
H8B C8 H8C 109.5 . . ?
C1 O2 La1 157.1(7) . 2_565 ?
C1 O2 La1 91.5(6) . . ?
La1 O2 La1 102.7(2) 2_565 . ?
C9 O3 La1 134.1(7) . 2_665 ?
C9 O3 La1 89.6(6) . . ?
La1 O3 La1 111.1(3) 2_665 . ?
C17 O5 La1 136.4(7) . . ?
C28 C32 H7A 109.5 . . ?
C28 C32 H7B 109.5 . . ?
H7A C32 H7B 109.5 . . ?
C28 C32 H7C 109.5 . . ?
H7A C32 H7C 109.5 . . ?
H7B C32 H7C 109.5 . . ?
C33 O10 C37 18(2) . 2_656 ?
O9 C33 O10 118(4) . . ?
O9 C33 C34 124(4) . . ?
O10 C33 C34 118(4) . . ?
C34 C35 C36 121(4) . . ?
C34 C35 H35 119.6 . . ?
C36 C35 H35 119.6 . . ?
C39 C38 C37 119(3) . . ?
C39 C38 H38 120.4 . . ?
C37 C38 H38 120.4 . . ?
C35 C34 C39 117(4) . . ?
C35 C34 C33 120(4) . . ?
C39 C34 C33 122(3) . . ?
C35 C34 C39 13.3(19) . 2_656 ?
C39 C34 C39 127(2) . 2_656 ?
C33 C34 C39 111(3) . 2_656 ?
C36 C37 C38 119(4) . . ?
C36 C37 O10 53(3) . 2_656 ?
C38 C37 O10 171(3) . 2_656 ?
C36 C37 H37 120.3 . . ?
C38 C37 H37 120.3 . . ?
O10 C37 H37 67.9 2_656 . ?
C38 C39 C34 122(3) . . ?
C38 C39 C34 70(2) . 2_656 ?
C34 C39 C34 53(2) . 2_656 ?
C38 C39 H39 118.8 . . ?
C34 C39 H39 118.8 . . ?
C34 C39 H39 169.2 2_656 . ?
C37 C36 C35 120(4) . . ?
C37 C36 C40 120(4) . . ?
C35 C36 C40 120(3) . . ?
C36 C40 H40A 109.5 . . ?
C36 C40 H40B 109.5 . . ?
H40A C40 H40B 109.5 . . ?
C36 C40 H40C 109.5 . . ?
H40A C40 H40C 109.5 . . ?
H40B C40 H40C 109.5 . . ?

loop_
_geom_bond_atom_site_label_1
_geom_bond_atom_site_label_2
_geom_bond_distance
_geom_bond_site_symmetry_2
_geom_bond_publ_flag
La1 O6 2.429(7) 2_565 ?
La1 O5 2.477(7) . ?
La1 O3 2.497(7) 2_665 ?
La1 O2 2.533(6) 2_565 ?
La1 O4 2.535(8) . ?
La1 O7 2.543(8) . ?
La1 O1 2.575(7) . ?
La1 O3 2.698(7) . ?
La1 O2 2.756(8) . ?
La1 La1 4.1322(12) 2_565 ?
La1 La1 4.2857(11) 2_665 ?
O1 C1 1.274(13) . ?
O6 C17 1.261(12) . ?
O6 La1 2.429(7) 2_565 ?
O4 C9 1.249(13) . ?
O8 C25 1.301(13) . ?
O8 H8 0.8400 . ?
C1 O2 1.231(13) . ?
C1 C2 1.503(14) . ?
O7 C25 1.216(13) . ?
C17 O5 1.241(12) . ?
C17 C18 1.507(14) . ?
C25 C26 1.486(16) . ?
C18 C23 1.395(16) . ?
C18 C19 1.399(17) . ?
C9 O3 1.296(13) . ?
C9 C10 1.507(15) . ?
C3 C2 1.363(16) . ?
C3 C4 1.437(16) . ?
C3 H3 0.9500 . ?
C26 C27 1.381(16) . ?
C26 C31 1.396(16) . ?
C11 C12 1.386(17) . ?
C11 C10 1.398(16) . ?
C11 H11 0.9500 . ?
C23 C22 1.411(17) . ?
C23 H23 0.9500 . ?
C2 C7 1.396(15) . ?
C10 C15 1.392(16) . ?
C19 C20 1.386(16) . ?
C19 H19 0.9500 . ?
C27 C28 1.412(17) . ?
C27 H27 0.9500 . ?
C15 C14 1.406(17) . ?
C15 H15 0.9500 . ?
C14 C13 1.370(18) . ?
C14 H14 0.9500 . ?
C6 C5 1.349(19) . ?
C6 C7 1.381(17) . ?
C6 H6 0.9500 . ?
C12 C13 1.403(19) . ?
C12 C16 1.512(18) . ?
C30 C29 1.363(18) . ?
C30 C31 1.408(17) . ?
C30 H30 0.9500 . ?
C4 C5 1.381(17) . ?
C4 C8 1.491(19) . ?
C13 H13 0.9500 . ?
C5 H5 0.9500 . ?
C31 H31 0.9500 . ?
C7 H7 0.9500 . ?
C20 C21 1.381(19) . ?
C20 C24 1.52(2) . ?
C16 H16A 0.9800 . ?
C16 H16B 0.9800 . ?
C16 H16C 0.9800 . ?
C22 C21 1.37(2) . ?
C22 H22 0.9500 . ?
C29 C28 1.402(19) . ?
C29 H29 0.9500 . ?
C24 H24A 0.9800 . ?
C24 H24B 0.9800 . ?
C24 H24C 0.9800 . ?
C28 C32 1.511(19) . ?
C21 H21 0.9500 . ?
C8 H8A 0.9800 . ?
C8 H8B 0.9800 . ?
C8 H8C 0.9800 . ?
O2 La1 2.533(6) 2_565 ?
O3 La1 2.497(7) 2_665 ?
C32 H7A 0.9800 . ?
C32 H7B 0.9800 . ?
C32 H7C 0.9800 . ?
O9 C33 1.26(5) . ?
O10 C33 1.32(5) . ?
O10 C37 1.92(5) 2_656 ?
C33 C34 1.41(5) . ?
C35 C34 1.36(4) . ?
C35 C36 1.43(5) . ?
C35 H35 0.9500 . ?
C38 C39 1.36(4) . ?
C38 C37 1.41(5) . ?
C38 H38 0.9500 . ?
C34 C39 1.40(5) . ?
C34 C39 2.04(4) 2_656 ?
C37 C36 1.35(6) . ?
C37 O10 1.92(5) 2_656 ?
C37 H37 0.9500 . ?
C39 C34 2.04(4) 2_656 ?
C39 H39 0.9500 . ?
C36 C40 1.54(5) . ?
C40 H40A 0.9800 . ?
C40 H40B 0.9800 . ?
C40 H40C 0.9800 . ?

loop_
_geom_hbond_atom_site_label_D
_geom_hbond_atom_site_label_H
_geom_hbond_atom_site_label_A
_geom_hbond_distance_DH
_geom_hbond_distance_HA
_geom_hbond_distance_DA
_geom_hbond_angle_DHA
_geom_hbond_site_symmetry_A
O8 H8 O1 0.84 1.85 2.671(10) 166.5 2_665
